data_2242464
loop_
_publ_author_name
'Lense, Sheri'
'Guzei, Ilia A.'
'Andersen, Jessica'
'Thao, Kong Choua'

_publ_section_title
;
 Crystal structures of a manganese(I) and a rhenium(I) complex of a
 bipyridine ligand with a non-coordinating benzoic acid moiety
;
_journal_issue 5
_journal_name_full 'Acta Crystallographica Section E'
_journal_page_first 731
_journal_page_last 736
_journal_paper_doi 10.1107/S2056989018006047
_journal_volume 74
_journal_year 2018
_chemical_formula_iupac '[Re Cl (C17 H12 N2 O2) (C O)3], C4 H8 O1'
_chemical_formula_moiety 'C20 H12 Cl N2 O5 Re, C4 H8 O1'
_chemical_formula_sum 'C24 H20 Cl N2 O6 Re'
_chemical_formula_weight 654.07
_chemical_name_systematic
;
<i>fac</i>-[2-(2,2'-Bipyridin-6-yl)benzoic
acid-\k^2^<i>N</i>,<i>N</i>']tricarbonylchloridorhenium(I) tetrahydrofuran
monosolvate
;
_space_group_crystal_system monoclinic
_space_group_IT_number 14
_space_group_name_Hall '-P 2ybc'
_space_group_name_H-M_alt 'P 1 21/c 1'
_symmetry_space_group_name_Hall '-P 2ybc'
_symmetry_space_group_name_H-M 'P 1 21/c 1'
_atom_sites_solution_hydrogens mixed
_atom_sites_solution_primary dual
_audit_creation_method
;
Olex2 1.2-dev
(compiled 2016.07.26 svn.r3321 for OlexSys, GUI svn.r5206)
;
_cell_angle_alpha 90
_cell_angle_beta 98.023(10)
_cell_angle_gamma 90
_cell_formula_units_Z 4
_cell_length_a 15.462(4)
_cell_length_b 11.370(3)
_cell_length_c 13.370(3)
_cell_measurement_reflns_used 9101
_cell_measurement_temperature 100
_cell_measurement_theta_max 31.809
_cell_measurement_theta_min 2.603
_cell_volume 2327.5(10)
_computing_cell_refinement
;
SAINT-Plus (Bruker, 2015)
;
_computing_data_collection
;
APEX3 (Bruker, 2015)
;
_computing_data_reduction
;
SAINT-Plus (Bruker, 2015)
;
_computing_molecular_graphics
;
<i>OLEX2</i> (Dolomanov <i>et al.</i>,  2009) and Mercury (Macrae <i>et
al.</i>,  2008)
;
_computing_publication_material
;
<i>OLEX2</i> (Dolomanov <i>et al.</i>,  2009) and PLATON (Spek,
2009)
;
_computing_structure_refinement
;
SHELXL (Sheldrick, 2015b)
;
_computing_structure_solution
;
SHELXT (Sheldrick, 2015a)
;
_diffrn_ambient_temperature 99.95
_diffrn_detector_area_resol_mean 7.9
_diffrn_measured_fraction_theta_full 0.998
_diffrn_measured_fraction_theta_max 0.998
_diffrn_measurement_device 'three-circle diffractometer'
_diffrn_measurement_device_type 'Bruker SMART APEXIII area detector'
_diffrn_measurement_method '0.5\% \w and 0.5\% \f scans'
_diffrn_radiation_monochromator 'mirror optics'
_diffrn_radiation_type MoK\a
_diffrn_radiation_wavelength 0.71073
_diffrn_reflns_av_R_equivalents 0.0269
_diffrn_reflns_limit_h_max 22
_diffrn_reflns_limit_h_min -22
_diffrn_reflns_limit_k_max 16
_diffrn_reflns_limit_k_min -16
_diffrn_reflns_limit_l_max 19
_diffrn_reflns_limit_l_min -19
_diffrn_reflns_number 70522
_diffrn_reflns_theta_full 25.000
_diffrn_reflns_theta_max 31.845
_diffrn_reflns_theta_min 1.330
_exptl_absorpt_coefficient_mu 5.380
_exptl_absorpt_correction_T_max 0.5256
_exptl_absorpt_correction_T_min 0.2846
_exptl_absorpt_correction_type analytical
_exptl_absorpt_process_details
;
(SADABS; Krause <i>et al.</i>,  2015)
;
_exptl_crystal_colour yellow
_exptl_crystal_density_diffrn 1.867
_exptl_crystal_density_method 'not measured'
_exptl_crystal_description block
_exptl_crystal_F_000 1272
_exptl_crystal_size_max 0.276
_exptl_crystal_size_mid 0.235
_exptl_crystal_size_min 0.22
_refine_diff_density_max 1.634
_refine_diff_density_min -1.643
_refine_ls_extinction_method none
_refine_ls_goodness_of_fit_ref 1.027
_refine_ls_hydrogen_treatment mixed
_refine_ls_matrix_type full
_refine_ls_number_parameters 342
_refine_ls_number_reflns 7944
_refine_ls_number_restraints 27
_refine_ls_restrained_S_all 1.028
_refine_ls_R_factor_all 0.0179
_refine_ls_R_factor_gt 0.0161
_refine_ls_shift/su_max 0.003
_refine_ls_shift/su_mean 0.000
_refine_ls_structure_factor_coef Fsqd
_refine_ls_weighting_details 'w=1/[\s^2^(Fo^2^)+(0.0182P)^2^+2.0257P] where P=(Fo^2^+2Fc^2^)/3'
_refine_ls_weighting_scheme calc
_refine_ls_wR_factor_gt 0.0388
_refine_ls_wR_factor_ref 0.0393
_reflns_number_gt 7361
_reflns_number_total 7944
_reflns_threshold_expression 'I > 2\s(I)'
_cod_data_source_file su5439sup1.cif
_cod_data_source_block II
_cod_original_cell_volume 2327.4(10)
_cod_database_code 2242464
_shelx_space_group_comment
;
The symmetry employed for this shelxl refinement is uniquely defined
by the following loop, which should always be used as a source of
symmetry information in preference to the above space-group names.
They are only intended as comments.
;
_shelx_estimated_absorpt_t_min 0.318
_shelx_estimated_absorpt_t_max 0.384

loop_
_space_group_symop_operation_xyz
'x, y, z'
'-x, y+1/2, -z+1/2'
'-x, -y, -z'
'x, -y-1/2, z-1/2'

loop_
_atom_site_type_symbol
_atom_site_label
_atom_site_fract_x
_atom_site_fract_y
_atom_site_fract_z
_atom_site_U_iso_or_equiv
_atom_site_adp_type
_atom_site_calc_flag
_atom_site_occupancy
_atom_site_disorder_assembly
_atom_site_disorder_group
Re Re1 0.25443(2) 0.56361(2) 0.41243(2) 0.01643(2) Uani d 1 . .
Cl Cl1 0.12745(2) 0.69931(3) 0.37941(3) 0.02075(7) Uani d 1 . .
O O1 0.38542(11) 0.75829(16) 0.48236(17) 0.0571(5) Uani d 1 . .
O O2 0.31136(12) 0.60610(14) 0.20431(13) 0.0469(4) Uani d 1 . .
O O3 0.40094(9) 0.38300(14) 0.46361(13) 0.0395(3) Uani d 1 . .
O O4 0.25774(8) 0.21703(11) 0.31781(9) 0.0263(2) Uani d 1 . .
O O5 0.31281(9) 0.16759(12) 0.17689(11) 0.0295(3) Uani d 1 . .
H H5 0.339(2) 0.111(3) 0.218(2) 0.064(9) Uiso d 1 . .
N N1 0.20926(9) 0.54664(12) 0.55735(10) 0.0189(2) Uani d 1 . .
N N2 0.15082(8) 0.42971(10) 0.38837(9) 0.0141(2) Uani d 1 . .
C C1 0.33623(12) 0.68554(17) 0.45436(17) 0.0336(4) Uani d 1 . .
C C2 0.28734(13) 0.58568(16) 0.28011(16) 0.0295(4) Uani d 1 . .
C C3 0.34552(11) 0.44986(15) 0.44347(15) 0.0260(3) Uani d 1 . .
C C4 0.24129(12) 0.60914(17) 0.63982(14) 0.0298(4) Uani d 1 . .
H H4 0.2891 0.6606 0.6359 0.036 Uiso calc 1 . .
C C5 0.20740(15) 0.6013(2) 0.72977(15) 0.0386(5) Uani d 1 . .
H H5A 0.2321 0.6456 0.7870 0.046 Uiso calc 1 . .
C C6 0.13710(14) 0.5282(2) 0.73522(13) 0.0365(5) Uani d 1 . .
H H6 0.1123 0.5219 0.7961 0.044 Uiso calc 1 . .
C C7 0.10326(12) 0.46437(17) 0.65100(13) 0.0271(3) Uani d 1 . .
H H7 0.0542 0.4145 0.6530 0.033 Uiso calc 1 . .
C C8 0.14155(10) 0.47363(13) 0.56311(11) 0.0178(3) Uani d 1 . .
C C9 0.11021(9) 0.40700(13) 0.47062(11) 0.0163(2) Uani d 1 . .
C C10 0.04153(11) 0.32791(14) 0.46733(14) 0.0256(3) Uani d 1 . .
H H10 0.0159 0.3116 0.5264 0.031 Uiso calc 1 . .
C C11 0.01085(12) 0.27318(16) 0.37729(17) 0.0313(4) Uani d 1 . .
H H11 -0.0374 0.2207 0.3729 0.038 Uiso calc 1 . .
C C12 0.05092(11) 0.29564(15) 0.29444(14) 0.0272(3) Uani d 1 . .
H H12 0.0306 0.2587 0.2318 0.033 Uiso calc 1 . .
C C13 0.12151(10) 0.37260(13) 0.30166(11) 0.0185(3) Uani d 1 . .
C C14 0.15673(11) 0.39961(15) 0.20576(12) 0.0236(3) Uani d 1 . .
C C15 0.11602(16) 0.4894(2) 0.14585(15) 0.0413(5) Uani d 1 . .
H H15 0.0723 0.5356 0.1704 0.050 Uiso calc 1 . .
C C16 0.13830(19) 0.5124(2) 0.05091(16) 0.0514(7) Uani d 1 . .
H H16 0.1110 0.5752 0.0116 0.062 Uiso calc 1 . .
C C17 0.20068(16) 0.4436(2) 0.01340(14) 0.0395(5) Uani d 1 . .
H H17 0.2160 0.4589 -0.0518 0.047 Uiso calc 1 . .
C C18 0.24041(12) 0.35285(17) 0.07105(12) 0.0274(3) Uani d 1 . .
H H18 0.2825 0.3052 0.0448 0.033 Uiso calc 1 . .
C C19 0.21945(10) 0.33025(14) 0.16769(12) 0.0206(3) Uani d 1 . .
C C20 0.26432(10) 0.23343(14) 0.23004(13) 0.0204(3) Uani d 1 . .
O O6 0.4105(3) 0.0039(5) 0.2725(3) 0.0444(9) Uani d 0.672(3) A 1
C C21 0.4761(3) -0.0296(4) 0.2093(3) 0.0412(10) Uani d 0.672(3) A 1
H H21A 0.5111 0.0390 0.1931 0.049 Uiso calc 0.672(3) A 1
H H21B 0.4492 -0.0674 0.1458 0.049 Uiso calc 0.672(3) A 1
C C22 0.5303(3) -0.1156(4) 0.2774(4) 0.0535(11) Uani d 0.672(3) A 1
H H22A 0.5900 -0.1222 0.2591 0.064 Uiso calc 0.672(3) A 1
H H22B 0.5029 -0.1945 0.2737 0.064 Uiso calc 0.672(3) A 1
C C23 0.5321(2) -0.0610(4) 0.3845(3) 0.0523(11) Uani d 0.672(3) A 1
H H23A 0.5304 -0.1234 0.4358 0.063 Uiso calc 0.672(3) A 1
H H23B 0.5856 -0.0134 0.4028 0.063 Uiso calc 0.672(3) A 1
C C24 0.4518(3) 0.0153(4) 0.3778(3) 0.0467(9) Uani d 0.672(3) A 1
H H24A 0.4122 -0.0126 0.4249 0.056 Uiso calc 0.672(3) A 1
H H24B 0.4678 0.0981 0.3940 0.056 Uiso calc 0.672(3) A 1
O O6A 0.4080(11) -0.0019(17) 0.2447(7) 0.0339(13) Uani d 0.202(3) B 2
C C24A 0.4408(8) -0.0269(14) 0.3488(8) 0.0339(13) Uani d 0.202(3) B 2
H H24C 0.3953 -0.0664 0.3821 0.041 Uiso calc 0.202(3) B 2
H H24D 0.4579 0.0469 0.3857 0.041 Uiso calc 0.202(3) B 2
C C23A 0.5209(7) -0.1082(11) 0.3488(8) 0.0339(13) Uani d 0.202(3) B 2
H H23C 0.5763 -0.0639 0.3632 0.041 Uiso calc 0.202(3) B 2
H H23D 0.5207 -0.1731 0.3981 0.041 Uiso calc 0.202(3) B 2
C C22A 0.5060(8) -0.1537(11) 0.2397(8) 0.0339(13) Uani d 0.202(3) B 2
H H22C 0.5610 -0.1829 0.2184 0.041 Uiso calc 0.202(3) B 2
H H22D 0.4617 -0.2171 0.2311 0.041 Uiso calc 0.202(3) B 2
C C21A 0.4733(14) -0.0426(17) 0.1815(10) 0.0339(13) Uani d 0.202(3) B 2
H H21C 0.5206 0.0156 0.1796 0.041 Uiso calc 0.202(3) B 2
H H21D 0.4461 -0.0610 0.1117 0.041 Uiso calc 0.202(3) B 2
O O6B 0.4356(8) 0.0219(9) 0.2593(10) 0.0298(18) Uiso d 0.126(3) C 3
C C21B 0.4661(11) -0.0418(14) 0.1775(7) 0.0298(18) Uiso d 0.126(3) C 3
H H21E 0.4967 0.0119 0.1359 0.036 Uiso calc 0.126(3) C 3
H H21F 0.4164 -0.0783 0.1338 0.036 Uiso calc 0.126(3) C 3
C C22B 0.5288(9) -0.1366(12) 0.2266(9) 0.0298(18) Uiso d 0.126(3) C 3
H H22E 0.5892 -0.1061 0.2424 0.036 Uiso calc 0.126(3) C 3
H H22F 0.5288 -0.2068 0.1828 0.036 Uiso calc 0.126(3) C 3
C C23B 0.4892(9) -0.1641(9) 0.3233(9) 0.0298(18) Uiso d 0.126(3) C 3
H H23E 0.4393 -0.2192 0.3098 0.036 Uiso calc 0.126(3) C 3
H H23F 0.5333 -0.1975 0.3765 0.036 Uiso calc 0.126(3) C 3
C C24B 0.4593(9) -0.0416(11) 0.3526(7) 0.0298(18) Uiso d 0.126(3) C 3
H H24E 0.4085 -0.0480 0.3899 0.036 Uiso calc 0.126(3) C 3
H H24F 0.5071 -0.0007 0.3959 0.036 Uiso calc 0.126(3) C 3

loop_
_atom_site_aniso_label
_atom_site_aniso_U_11
_atom_site_aniso_U_22
_atom_site_aniso_U_33
_atom_site_aniso_U_12
_atom_site_aniso_U_13
_atom_site_aniso_U_23
Re1 0.01365(3) 0.01547(3) 0.02146(3) -0.00104(2) 0.00704(2) -0.00100(2)
Cl1 0.02042(15) 0.01814(15) 0.02561(17) 0.00341(12) 0.00999(12) 0.00509(13)
O1 0.0344(8) 0.0381(9) 0.0991(15) -0.0196(7) 0.0102(9) -0.0154(9)
O2 0.0676(11) 0.0336(8) 0.0500(9) -0.0017(7) 0.0453(9) 0.0034(7)
O3 0.0222(6) 0.0359(8) 0.0597(10) 0.0097(6) 0.0029(6) -0.0023(7)
O4 0.0279(6) 0.0249(6) 0.0258(6) 0.0039(5) 0.0025(5) 0.0017(5)
O5 0.0250(6) 0.0258(6) 0.0395(7) 0.0063(5) 0.0105(5) -0.0027(5)
N1 0.0201(6) 0.0206(6) 0.0159(5) 0.0042(5) 0.0022(4) -0.0032(4)
N2 0.0152(5) 0.0137(5) 0.0142(5) 0.0023(4) 0.0046(4) 0.0000(4)
C1 0.0223(8) 0.0249(8) 0.0550(12) -0.0057(7) 0.0106(7) -0.0059(8)
C2 0.0330(9) 0.0223(7) 0.0385(10) 0.0010(6) 0.0234(8) 0.0013(7)
C3 0.0171(7) 0.0261(8) 0.0355(9) -0.0004(6) 0.0062(6) -0.0043(6)
C4 0.0297(8) 0.0322(9) 0.0258(8) 0.0064(7) -0.0017(6) -0.0135(7)
C5 0.0413(11) 0.0496(12) 0.0227(8) 0.0188(9) -0.0034(7) -0.0165(8)
C6 0.0434(11) 0.0513(12) 0.0160(7) 0.0246(10) 0.0085(7) 0.0002(7)
C7 0.0334(9) 0.0310(8) 0.0196(7) 0.0122(7) 0.0128(6) 0.0070(6)
C8 0.0215(6) 0.0177(6) 0.0151(6) 0.0060(5) 0.0061(5) 0.0019(5)
C9 0.0169(6) 0.0148(6) 0.0185(6) 0.0019(5) 0.0069(5) 0.0013(5)
C10 0.0230(7) 0.0198(7) 0.0370(9) -0.0019(6) 0.0148(6) 0.0016(6)
C11 0.0215(7) 0.0208(7) 0.0525(11) -0.0063(6) 0.0084(7) -0.0063(7)
C12 0.0235(7) 0.0229(7) 0.0339(9) -0.0003(6) -0.0002(6) -0.0115(6)
C13 0.0188(6) 0.0177(6) 0.0185(6) 0.0043(5) 0.0015(5) -0.0038(5)
C14 0.0287(8) 0.0259(7) 0.0159(6) 0.0078(6) 0.0021(6) -0.0033(6)
C15 0.0574(13) 0.0442(11) 0.0242(9) 0.0312(10) 0.0117(8) 0.0077(8)
C16 0.0722(17) 0.0596(15) 0.0237(9) 0.0390(14) 0.0119(10) 0.0149(9)
C17 0.0532(13) 0.0509(13) 0.0155(7) 0.0185(10) 0.0084(8) 0.0037(7)
C18 0.0319(8) 0.0321(9) 0.0182(7) 0.0052(7) 0.0037(6) -0.0051(6)
C19 0.0226(7) 0.0208(7) 0.0176(6) 0.0031(5) 0.0004(5) -0.0046(5)
C20 0.0148(6) 0.0188(6) 0.0273(7) -0.0012(5) 0.0013(5) -0.0033(6)
O6 0.0276(13) 0.0409(15) 0.061(2) 0.0138(11) -0.0072(19) 0.001(2)
C21 0.0222(14) 0.0421(19) 0.058(3) 0.0132(13) 0.001(2) 0.009(2)
C22 0.0369(19) 0.053(2) 0.071(3) 0.0202(18) 0.010(2) 0.022(2)
C23 0.0303(16) 0.080(3) 0.049(2) 0.0020(18) 0.0129(16) 0.028(2)
C24 0.046(2) 0.044(2) 0.048(2) -0.0090(17) 0.0000(17) 0.0119(17)
O6A 0.032(3) 0.049(3) 0.020(2) 0.007(2) 0.0013(19) 0.008(2)
C24A 0.032(3) 0.049(3) 0.020(2) 0.007(2) 0.0013(19) 0.008(2)
C23A 0.032(3) 0.049(3) 0.020(2) 0.007(2) 0.0013(19) 0.008(2)
C22A 0.032(3) 0.049(3) 0.020(2) 0.007(2) 0.0013(19) 0.008(2)
C21A 0.032(3) 0.049(3) 0.020(2) 0.007(2) 0.0013(19) 0.008(2)

loop_
_atom_type_symbol
_atom_type_description
_atom_type_scat_dispersion_real
_atom_type_scat_dispersion_imag
_atom_type_scat_source
C C 0.0033 0.0016 'International Tables Vol C Tables 4.2.6.8 and 6.1.1.4'
H H 0.0000 0.0000 'International Tables Vol C Tables 4.2.6.8 and 6.1.1.4'
Cl Cl 0.1484 0.1585 'International Tables Vol C Tables 4.2.6.8 and 6.1.1.4'
N N 0.0061 0.0033 'International Tables Vol C Tables 4.2.6.8 and 6.1.1.4'
O O 0.0106 0.0060 'International Tables Vol C Tables 4.2.6.8 and 6.1.1.4'
Re Re -1.0185 7.2310 'International Tables Vol C Tables 4.2.6.8 and 6.1.1.4'

loop_
_geom_angle_atom_site_label_1
_geom_angle_atom_site_label_2
_geom_angle_atom_site_label_3
_geom_angle
N1 Re1 Cl1 82.45(4)
N1 Re1 N2 75.48(5)
N2 Re1 Cl1 82.11(4)
C1 Re1 Cl1 94.36(6)
C1 Re1 N1 94.91(8)
C1 Re1 N2 170.08(7)
C1 Re1 C2 85.75(9)
C1 Re1 C3 89.41(8)
C2 Re1 Cl1 93.41(6)
C2 Re1 N1 175.84(7)
C2 Re1 N2 103.67(7)
C3 Re1 Cl1 174.86(5)
C3 Re1 N1 93.76(7)
C3 Re1 N2 93.61(6)
C3 Re1 C2 90.36(8)
C20 O5 H5 109(2)
C4 N1 Re1 124.05(13)
C8 N1 Re1 117.26(10)
C8 N1 C4 118.58(15)
C9 N2 Re1 114.86(10)
C13 N2 Re1 127.46(10)
C13 N2 C9 117.63(13)
O1 C1 Re1 178.1(2)
O2 C2 Re1 174.45(19)
O3 C3 Re1 178.65(18)
N1 C4 H4 118.7
N1 C4 C5 122.6(2)
C5 C4 H4 118.7
C4 C5 H5A 120.6
C6 C5 C4 118.87(18)
C6 C5 H5A 120.6
C5 C6 H6 120.5
C5 C6 C7 119.08(17)
C7 C6 H6 120.5
C6 C7 H7 120.3
C6 C7 C8 119.45(19)
C8 C7 H7 120.3
N1 C8 C7 121.38(15)
N1 C8 C9 115.86(13)
C7 C8 C9 122.76(15)
N2 C9 C8 116.40(13)
N2 C9 C10 122.22(14)
C10 C9 C8 121.36(14)
C9 C10 H10 120.4
C11 C10 C9 119.24(16)
C11 C10 H10 120.4
C10 C11 H11 120.5
C12 C11 C10 118.92(16)
C12 C11 H11 120.5
C11 C12 H12 120.0
C11 C12 C13 120.07(16)
C13 C12 H12 120.0
N2 C13 C12 121.85(15)
N2 C13 C14 121.29(14)
C12 C13 C14 116.49(14)
C15 C14 C13 117.06(15)
C15 C14 C19 118.97(16)
C19 C14 C13 123.40(15)
C14 C15 H15 119.5
C16 C15 C14 121.01(18)
C16 C15 H15 119.5
C15 C16 H16 120.1
C15 C16 C17 119.87(19)
C17 C16 H16 120.1
C16 C17 H17 120.1
C18 C17 C16 119.80(18)
C18 C17 H17 120.1
C17 C18 H18 119.6
C17 C18 C19 120.72(17)
C19 C18 H18 119.6
C14 C19 C20 120.28(14)
C18 C19 C14 119.60(15)
C18 C19 C20 120.12(15)
O4 C20 O5 124.18(16)
O4 C20 C19 124.17(15)
O5 C20 C19 111.64(14)
C21 O6 C24 109.5(3)
O6 C21 H21A 111.6
O6 C21 H21B 111.6
O6 C21 C22 101.1(3)
H21A C21 H21B 109.4
C22 C21 H21A 111.6
C22 C21 H21B 111.6
C21 C22 H22A 111.1
C21 C22 H22B 111.1
C21 C22 C23 103.5(3)
H22A C22 H22B 109.0
C23 C22 H22A 111.1
C23 C22 H22B 111.1
C22 C23 H23A 110.7
C22 C23 H23B 110.7
H23A C23 H23B 108.8
C24 C23 C22 105.4(3)
C24 C23 H23A 110.7
C24 C23 H23B 110.7
O6 C24 C23 104.5(4)
O6 C24 H24A 110.8
O6 C24 H24B 110.8
C23 C24 H24A 110.8
C23 C24 H24B 110.8
H24A C24 H24B 108.9
C24A O6A C21A 108.4(10)
O6A C24A H24C 110.3
O6A C24A H24D 110.3
O6A C24A C23A 106.9(9)
H24C C24A H24D 108.6
C23A C24A H24C 110.3
C23A C24A H24D 110.3
C24A C23A H23C 111.6
C24A C23A H23D 111.6
H23C C23A H23D 109.4
C22A C23A C24A 100.9(8)
C22A C23A H23C 111.6
C22A C23A H23D 111.6
C23A C22A H22C 111.5
C23A C22A H22D 111.5
H22C C22A H22D 109.3
C21A C22A C23A 101.5(9)
C21A C22A H22C 111.5
C21A C22A H22D 111.5
O6A C21A C22A 99.9(11)
O6A C21A H21C 111.8
O6A C21A H21D 111.8
C22A C21A H21C 111.8
C22A C21A H21D 111.8
H21C C21A H21D 109.5
C21B O6B C24B 109.5
O6B C21B H21E 110.4
O6B C21B H21F 110.4
O6B C21B C22B 106.4
H21E C21B H21F 108.6
C22B C21B H21E 110.4
C22B C21B H21F 110.4
C21B C22B H22E 111.5
C21B C22B H22F 111.5
C21B C22B C23B 101.5
H22E C22B H22F 109.3
C23B C22B H22E 111.5
C23B C22B H22F 111.5
C22B C23B H23E 111.5
C22B C23B H23F 111.5
H23E C23B H23F 109.3
C24B C23B C22B 101.5
C24B C23B H23E 111.5
C24B C23B H23F 111.5
O6B C24B C23B 106.4
O6B C24B H24E 110.4
O6B C24B H24F 110.4
C23B C24B H24E 110.4
C23B C24B H24F 110.4
H24E C24B H24F 108.6

loop_
_geom_bond_atom_site_label_1
_geom_bond_atom_site_label_2
_geom_bond_distance
Re1 Cl1 2.4875(6)
Re1 N1 2.1580(14)
Re1 N2 2.2008(13)
Re1 C1 1.9074(19)
Re1 C2 1.9244(19)
Re1 C3 1.9146(18)
O1 C1 1.150(2)
O2 C2 1.151(2)
O3 C3 1.149(2)
O4 C20 1.206(2)
O5 H5 0.90(3)
O5 C20 1.333(2)
N1 C4 1.347(2)
N1 C8 1.347(2)
N2 C9 1.3648(18)
N2 C13 1.3506(19)
C4 H4 0.9500
C4 C5 1.380(3)
C5 H5A 0.9500
C5 C6 1.378(4)
C6 H6 0.9500
C6 C7 1.380(3)
C7 H7 0.9500
C7 C8 1.392(2)
C8 C9 1.473(2)
C9 C10 1.388(2)
C10 H10 0.9500
C10 C11 1.379(3)
C11 H11 0.9500
C11 C12 1.367(3)
C12 H12 0.9500
C12 C13 1.392(2)
C13 C14 1.493(2)
C14 C15 1.393(2)
C14 C19 1.400(2)
C15 H15 0.9500
C15 C16 1.386(3)
C16 H16 0.9500
C16 C17 1.389(3)
C17 H17 0.9500
C17 C18 1.380(3)
C18 H18 0.9500
C18 C19 1.399(2)
C19 C20 1.492(2)
O6 C21 1.458(5)
O6 C24 1.469(5)
C21 H21A 0.9900
C21 H21B 0.9900
C21 C22 1.508(5)
C22 H22A 0.9900
C22 H22B 0.9900
C22 C23 1.558(7)
C23 H23A 0.9900
C23 H23B 0.9900
C23 C24 1.507(5)
C24 H24A 0.9900
C24 H24B 0.9900
O6A C24A 1.441(11)
O6A C21A 1.478(13)
C24A H24C 0.9900
C24A H24D 0.9900
C24A C23A 1.546(12)
C23A H23C 0.9900
C23A H23D 0.9900
C23A C22A 1.534(13)
C22A H22C 0.9900
C22A H22D 0.9900
C22A C21A 1.533(13)
C21A H21C 0.9900
C21A H21D 0.9900
O6B C21B 1.4432
O6B C24B 1.4435
C21B H21E 0.9900
C21B H21F 0.9900
C21B C22B 1.5350
C22B H22E 0.9900
C22B H22F 0.9900
C22B C23B 1.5390
C23B H23E 0.9900
C23B H23F 0.9900
C23B C24B 1.5350
C24B H24E 0.9900
C24B H24F 0.9900

loop_
_geom_hbond_atom_site_label_D
_geom_hbond_atom_site_label_H
_geom_hbond_atom_site_label_A
_geom_hbond_site_symmetry_A
_geom_hbond_distance_DH
_geom_hbond_distance_HA
_geom_hbond_distance_DA
_geom_hbond_angle_DHA
O5 H5 O6 . 0.90(3) 1.74(4) 2.615(4) 164(3)
O5 H5 O6A . 0.90(3) 1.68(4) 2.516(15) 154(3)
O5 H5 O6B . 0.90(3) 1.83(4) 2.642(9) 150(3)
C5 H5A Cl1 4_576 0.95 2.80 3.371(2) 120
C10 H10 Cl1 3_566 0.95 2.70 3.552(2) 149
C12 H12 Cl1 2_545 0.95 2.76 3.524(2) 138

loop_
_geom_torsion_atom_site_label_1
_geom_torsion_atom_site_label_2
_geom_torsion_atom_site_label_3
_geom_torsion_atom_site_label_4
_geom_torsion
Re1 N1 C4 C5 175.99(14)
Re1 N1 C8 C7 -174.60(12)
Re1 N1 C8 C9 4.26(17)
Re1 N2 C9 C8 -0.54(16)
Re1 N2 C9 C10 177.80(12)
Re1 N2 C13 C12 -175.22(11)
Re1 N2 C13 C14 -2.4(2)
N1 C4 C5 C6 -1.1(3)
N1 C8 C9 N2 -2.41(19)
N1 C8 C9 C10 179.23(14)
N2 C9 C10 C11 -2.4(2)
N2 C13 C14 C15 -88.2(2)
N2 C13 C14 C19 100.55(19)
C4 N1 C8 C7 1.7(2)
C4 N1 C8 C9 -179.42(14)
C4 C5 C6 C7 0.6(3)
C5 C6 C7 C8 1.0(3)
C6 C7 C8 N1 -2.2(2)
C6 C7 C8 C9 179.01(15)
C7 C8 C9 N2 176.43(14)
C7 C8 C9 C10 -1.9(2)
C8 N1 C4 C5 -0.1(3)
C8 C9 C10 C11 175.90(15)
C9 N2 C13 C12 1.8(2)
C9 N2 C13 C14 174.62(13)
C9 C10 C11 C12 2.1(3)
C10 C11 C12 C13 0.0(3)
C11 C12 C13 N2 -2.1(2)
C11 C12 C13 C14 -175.19(16)
C12 C13 C14 C15 85.0(2)
C12 C13 C14 C19 -86.3(2)
C13 N2 C9 C8 -177.94(13)
C13 N2 C9 C10 0.4(2)
C13 C14 C15 C16 -173.3(2)
C13 C14 C19 C18 171.61(16)
C13 C14 C19 C20 -8.9(2)
C14 C15 C16 C17 1.5(4)
C14 C19 C20 O4 -8.5(2)
C14 C19 C20 O5 171.69(15)
C15 C14 C19 C18 0.5(3)
C15 C14 C19 C20 179.93(18)
C15 C16 C17 C18 -0.2(4)
C16 C17 C18 C19 -0.9(4)
C17 C18 C19 C14 0.8(3)
C17 C18 C19 C20 -178.70(18)
C18 C19 C20 O4 170.91(16)
C18 C19 C20 O5 -8.9(2)
C19 C14 C15 C16 -1.6(4)
O6 C21 C22 C23 -37.5(4)
C21 O6 C24 C23 -24.1(5)
C21 C22 C23 C24 24.2(4)
C22 C23 C24 O6 -1.0(5)
C24 O6 C21 C22 39.3(5)
O6A C24A C23A C22A -18.3(16)
C24A O6A C21A C22A 36.3(19)
C24A C23A C22A C21A 39.9(14)
C23A C22A C21A O6A -46.9(16)
C21A O6A C24A C23A -11.4(19)
O6B C21B C22B C23B 31.5
C21B O6B C24B C23B -12.4
C21B C22B C23B C24B -37.4
C22B C23B C24B O6B 31.5
C24B O6B C21B C22B -12.3

_cod_database_fobs_code 2242464
